data_4035262
loop_
_publ_author_name
'Qiu, Yun'
'Dlugosch, Michael'
'Liu, Xin'
'Khan, Faiyaz'
'Ward, Jas S.'
'Lan, Ping'
'Banwell, Martin G.'

_publ_section_title
;
 Reductive Cyclization of o-Nitroarylated-\a,\b-unsaturated Aldehydes and
 Ketones with TiCl<sub>3</sub>/HCl or Fe/HCl Leading to
 1,2,3,9-Tetrahydro-4 H-carbazol-4-ones and Related Heterocycles.
;
_journal_issue 19
_journal_name_full 'The Journal of organic chemistry'
_journal_page_first 12023
_journal_page_last 12033
_journal_paper_doi 10.1021/acs.joc.8b01940
_journal_volume 83
_journal_year 2018
_chemical_formula_moiety 'C12 H11 N O2'
_chemical_formula_sum 'C12 H11 N O2'
_chemical_formula_weight 201.22
_space_group_crystal_system monoclinic
_space_group_IT_number 14
_space_group_name_Hall '-P 2ybc'
_space_group_name_H-M_alt 'P 1 21/c 1'
_atom_sites_solution_hydrogens mixed
_audit_creation_date 2018-05-22
_audit_creation_method
;
Olex2 1.2
(compiled 2017.01.04 svn.r3372 for OlexSys, GUI svn.r5292)
;
_cell_angle_alpha 90
_cell_angle_beta 96.602(3)
_cell_angle_gamma 90
_cell_formula_units_Z 8
_cell_length_a 8.6966(2)
_cell_length_b 12.4116(4)
_cell_length_c 21.1857(7)
_cell_measurement_reflns_used 2964
_cell_measurement_temperature 150.00(10)
_cell_measurement_theta_max 71.6250
_cell_measurement_theta_min 4.1360
_cell_volume 2271.59(12)
_computing_cell_refinement 'CrysAlisPro 1.171.39.46 (Rigaku OD, 2018)'
_computing_data_collection 'CrysAlisPro 1.171.39.46 (Rigaku OD, 2018)'
_computing_data_reduction 'CrysAlisPro 1.171.39.46 (Rigaku OD, 2018)'
_computing_molecular_graphics 'Olex2 (Dolomanov et al., 2009)'
_computing_publication_material 'Olex2 (Dolomanov et al., 2009)'
_computing_structure_refinement 'ShelXL (Sheldrick, 2015)'
_diffrn_ambient_environment N~2~
_diffrn_ambient_temperature 150.00(10)
_diffrn_detector 'CCD plate'
_diffrn_detector_area_resol_mean 8.1297
_diffrn_detector_type EosS2
_diffrn_measured_fraction_theta_full 0.999
_diffrn_measured_fraction_theta_max 0.982
_diffrn_measurement_details
;
List of Runs (angles in degrees, time in seconds):

  # Type    Start    End  Width  t~exp~   \w     \q     \k     \f   Frames
--------------------------------------------------------------------------
  1  \w    -53.00  11.00   1.00   15.00    --  -36.03  57.00  90.00   64
  2  \w   -105.00  26.00   1.00   15.00    --  -36.03   0.00-120.00  131
  3  \w     32.00  99.00   1.00   15.00    --   36.03  57.00-120.00   67
  4  \w     23.00  89.00   1.00   15.00    --   36.03-125.00-150.00   66
  5  \w     23.00  64.00   1.00   15.00    --   36.03-125.00 -30.00   41
  6  \w     28.00  83.00   1.00   15.00    --   36.03-125.00  30.00   55
  7  \w    101.00 171.00   1.00  100.00    --  107.33 111.00  60.00   70
  8  \w     55.00 134.00   1.00  100.00    --  107.33 -77.00 120.00   79
  9  \w     37.00 112.00   1.00  100.00    --  107.33-111.00 -90.00   75
 10  \w     41.00 125.00   1.00  100.00    --  107.33 -45.00  90.00   84
 11  \w     53.00 110.00   1.00  100.00    --  107.33 -95.00  60.00   57
 12  \w     90.00 153.00   1.00  100.00    --  107.33  45.00 120.00   63
 13  \w     40.00 122.00   1.00  100.00    --  107.33 -45.00 -90.00   82
 14  \w     39.00 118.00   1.00  100.00    --  107.33 -45.00   0.00   79
 15  \w     61.00 107.00   1.00  100.00    --  107.33 -95.00 -30.00   46
 16  \w     59.00 177.00   1.00  100.00    --  107.33   0.00-120.00  118
;
_diffrn_measurement_device 'four-circle diffractometer'
_diffrn_measurement_device_type 'SuperNova, Dual, Cu at home/near, EosS2'
_diffrn_measurement_method '\w scans'
_diffrn_orient_matrix_type 'CrysAlisPro convention (1999,Acta A55,543-557)'
_diffrn_orient_matrix_UB_11 0.0059471000
_diffrn_orient_matrix_UB_12 -0.0321571000
_diffrn_orient_matrix_UB_13 0.0704745000
_diffrn_orient_matrix_UB_21 -0.0061854000
_diffrn_orient_matrix_UB_22 0.1197870000
_diffrn_orient_matrix_UB_23 0.0186517000
_diffrn_orient_matrix_UB_31 -0.1780872000
_diffrn_orient_matrix_UB_32 -0.0051368000
_diffrn_orient_matrix_UB_33 -0.0067510000
_diffrn_radiation_monochromator mirror
_diffrn_radiation_probe x-ray
_diffrn_radiation_type CuK\a
_diffrn_radiation_wavelength 1.54184
_diffrn_reflns_av_R_equivalents 0.0406
_diffrn_reflns_av_unetI/netI 0.0474
_diffrn_reflns_Laue_measured_fraction_full 0.999
_diffrn_reflns_Laue_measured_fraction_max 0.982
_diffrn_reflns_limit_h_max 7
_diffrn_reflns_limit_h_min -10
_diffrn_reflns_limit_k_max 14
_diffrn_reflns_limit_k_min -15
_diffrn_reflns_limit_l_max 26
_diffrn_reflns_limit_l_min -24
_diffrn_reflns_number 12569
_diffrn_reflns_point_group_measured_fraction_full 0.999
_diffrn_reflns_point_group_measured_fraction_max 0.982
_diffrn_reflns_theta_full 67.684
_diffrn_reflns_theta_max 71.999
_diffrn_reflns_theta_min 4.135
_diffrn_source 'micro-focus sealed X-ray tube'
_diffrn_source_type 'SuperNova (Cu) X-ray Source'
_exptl_absorpt_coefficient_mu 0.658
_exptl_absorpt_correction_T_max 1.00000
_exptl_absorpt_correction_T_min 0.87813
_exptl_absorpt_correction_type multi-scan
_exptl_absorpt_process_details
;
CrysAlisPro 1.171.39.46 (Rigaku Oxford Diffraction, 2018)
Empirical absorption correction using spherical harmonics,
 implemented in SCALE3 ABSPACK scaling algorithm.
;
_exptl_crystal_colour colourless
_exptl_crystal_colour_primary colourless
_exptl_crystal_density_diffrn 1.177
_exptl_crystal_description needle
_exptl_crystal_F_000 848
_exptl_crystal_size_max 0.153
_exptl_crystal_size_mid 0.051
_exptl_crystal_size_min 0.029
_platon_squeeze_details
;
TITL xl-3-142_scale_a.res in P2(1)/c
CELL    8.6966   12.4116   21.1857     90.00     96.60     90.00
SPGR P21/c
# Solvent Accessible Volume =     396.5
# Electrons Found in S.A.V. =      92.3
# Note: Atoms in Void as Cxxx and Qxxx all others
C101 0.500 0.500 0.500 !       4.79 eA-3
C102 0.312 0.462 0.467 !       2.28 eA-3
C103 0.254 0.046 0.982 !       2.15 eA-3
C104 0.746 0.954 0.018 !       2.15 eA-3
C105 0.226 0.019 0.997 !       2.11 eA-3
C106 0.316 0.928 0.032 !       2.02 eA-3
C107 1.000 1.000 0.000 !       0.56 eA-3
;
_refine_diff_density_max 0.277
_refine_diff_density_min -0.194
_refine_diff_density_rms 0.047
_refine_ls_extinction_method none
_refine_ls_goodness_of_fit_ref 1.035
_refine_ls_hydrogen_treatment mixed
_refine_ls_matrix_type full
_refine_ls_number_parameters 277
_refine_ls_number_reflns 4391
_refine_ls_number_restraints 1
_refine_ls_restrained_S_all 1.035
_refine_ls_R_factor_all 0.0780
_refine_ls_R_factor_gt 0.0568
_refine_ls_shift/su_max 0.000
_refine_ls_shift/su_mean 0.000
_refine_ls_structure_factor_coef Fsqd
_refine_ls_weighting_details 'w=1/[\s^2^(Fo^2^)+(0.0819P)^2^+0.2715P] where P=(Fo^2^+2Fc^2^)/3'
_refine_ls_weighting_scheme calc
_refine_ls_wR_factor_gt 0.1492
_refine_ls_wR_factor_ref 0.1637
_reflns_Friedel_coverage 0.000
_reflns_number_gt 3120
_reflns_number_total 4391
_reflns_threshold_expression 'I > 2\s(I)'
_cod_data_source_file jo8b01940_si_002.cif
_cod_data_source_block XL-3-142_scale_sq
_cod_database_code 4035262
_shelxl_version_number 2014/6
_shelx_space_group_comment
;
The symmetry employed for this shelxl refinement is uniquely defined
by the following loop, which should always be used as a source of
symmetry information in preference to the above space-group names.
They are only intended as comments.
;
_diffrn_oxdiff_ac3_digest_frames
;
01d394cd5a0c9425768e71ad93b471d7ba012276bd7
;
_reflns_odcompleteness_completeness 99.83
_reflns_odcompleteness_iscentric 1
_reflns_odcompleteness_theta 66.49
_olex2_refinement_description
;
1. Fixed Uiso
 At 1.2 times of:
  All C(H) groups, All C(H,H) groups
 At 1.5 times of:
  All O(H) groups
2. Restrained distances
 O31-H31
 0.95 with sigma of 0.02
3.a Secondary CH2 refined with riding coordinates:
 C1(H1A,H1B), C2(H2A,H2B), C3(H3A,H3B), C21(H21A,H21B), C22(H22A,H22B),
 C23(H23A,H23B)
3.b Aromatic/amide H refined with riding coordinates:
 C12(H12), C13(H13), C14(H14), C15(H15), C32(H32), C33(H33), C34(H34), C35(H35)
;
_platon_squeeze_void_probe_radius 1.20
_ins_header
;
TITL XL-3-142_scale in P2(1)/c 
REM P2(1)/c (#14 in standard setting)
CELL 1.54184   8.696625  12.411586  21.185713  90.0000  96.6019  90.0000
ZERR    8.00   0.000214   0.000371   0.000688   0.0000   0.0027   0.0000
LATT  1
SYMM -x, y+1/2,-z+1/2 
SFAC C H N O
UNIT 96.00 88.00 8.00 16.00
TREF
HKLF 4
END
;
_olex2_submission_special_instructions 'No special instructions were received'
_oxdiff_exptl_absorpt_empirical_details
;
Empirical correction (ABSPACK) includes:
- Absorption correction using spherical harmonics
- Frame scaling
- Detector area scaling
;
_oxdiff_exptl_absorpt_empirical_full_max 1.171
_oxdiff_exptl_absorpt_empirical_full_min 0.838

loop_
_space_group_symop_operation_xyz
'x, y, z'
'-x, y+1/2, -z+1/2'
'-x, -y, -z'
'x, -y-1/2, z-1/2'

loop_
_atom_site_label
_atom_site_type_symbol
_atom_site_fract_x
_atom_site_fract_y
_atom_site_fract_z
_atom_site_U_iso_or_equiv
_atom_site_adp_type
_atom_site_occupancy
_atom_site_site_symmetry_order
_atom_site_calc_flag
_atom_site_refinement_flags_posn
C1 C 1.0436(2) 0.68681(18) 0.17781(11) 0.0386(5) Uani 1 1 d .
H1A H 0.9649 0.6327 0.1664 0.046 Uiso 1 1 calc R
H1B H 1.1360 0.6652 0.1594 0.046 Uiso 1 1 calc R
C2 C 0.9873(3) 0.79438(19) 0.14843(11) 0.0407(5) Uani 1 1 d .
H2A H 0.9529 0.7835 0.1037 0.049 Uiso 1 1 calc R
H2B H 1.0734 0.8446 0.1515 0.049 Uiso 1 1 calc R
C3 C 0.8546(2) 0.84419(19) 0.18049(11) 0.0388(5) Uani 1 1 d .
H3A H 0.8402 0.9189 0.1678 0.047 Uiso 1 1 calc R
H3B H 0.7590 0.8056 0.1677 0.047 Uiso 1 1 calc R
C4 C 0.8941(2) 0.83705(17) 0.25021(10) 0.0332(4) Uani 1 1 d .
C5 C 1.0031(2) 0.76829(16) 0.28234(10) 0.0324(4) Uani 1 1 d .
C6 C 1.0796(2) 0.68870(16) 0.24891(10) 0.0330(4) Uani 1 1 d .
O7 O 1.16863(16) 0.62132(12) 0.27718(8) 0.0382(4) Uani 1 1 d .
N8 N 0.83242(19) 0.89817(14) 0.29371(9) 0.0354(4) Uani 1 1 d .
C9 C 0.8970(2) 0.87262(18) 0.35463(11) 0.0379(5) Uani 1 1 d .
C10 C 1.0063(2) 0.79008(17) 0.34908(11) 0.0350(5) Uani 1 1 d .
O11 O 0.71044(17) 0.96840(13) 0.28091(9) 0.0450(4) Uani 1 1 d .
H11 H 0.754(4) 1.028(3) 0.2635(16) 0.067 Uiso 1 1 d R
C12 C 0.8664(3) 0.9149(2) 0.41241(12) 0.0482(6) Uani 1 1 d .
H12 H 0.7939 0.9695 0.4148 0.058 Uiso 1 1 calc R
C13 C 0.9485(3) 0.8723(3) 0.46625(13) 0.0573(7) Uani 1 1 d .
H13 H 0.9311 0.8987 0.5059 0.069 Uiso 1 1 calc R
C14 C 1.0579(3) 0.7899(3) 0.46243(13) 0.0548(7) Uani 1 1 d .
H14 H 1.1117 0.7629 0.4995 0.066 Uiso 1 1 calc R
C15 C 1.0868(3) 0.7484(2) 0.40451(11) 0.0441(5) Uani 1 1 d .
H15 H 1.1587 0.6934 0.4025 0.053 Uiso 1 1 calc R
C21 C 0.4641(2) 0.77880(18) 0.32597(12) 0.0399(5) Uani 1 1 d .
H21A H 0.3711 0.8024 0.3431 0.048 Uiso 1 1 calc R
H21B H 0.5436 0.8326 0.3370 0.048 Uiso 1 1 calc R
C22 C 0.5171(3) 0.6720(2) 0.35731(11) 0.0428(5) Uani 1 1 d .
H22A H 0.4309 0.6219 0.3534 0.051 Uiso 1 1 calc R
H22B H 0.5476 0.6841 0.4022 0.051 Uiso 1 1 calc R
C23 C 0.6529(2) 0.62122(19) 0.32792(12) 0.0419(5) Uani 1 1 d .
H23A H 0.7474 0.6604 0.3415 0.050 Uiso 1 1 calc R
H23B H 0.6667 0.5471 0.3419 0.050 Uiso 1 1 calc R
C24 C 0.6201(2) 0.62510(17) 0.25829(11) 0.0355(5) Uani 1 1 d .
C25 C 0.5135(2) 0.69258(16) 0.22374(11) 0.0327(4) Uani 1 1 d .
C26 C 0.4315(2) 0.77281(17) 0.25450(11) 0.0343(5) Uani 1 1 d .
O27 O 0.34158(16) 0.83685(12) 0.22402(8) 0.0401(4) Uani 1 1 d .
N28 N 0.6875(2) 0.56516(15) 0.21650(10) 0.0408(5) Uani 1 1 d .
C29 C 0.6301(2) 0.58868(18) 0.15455(12) 0.0419(5) Uani 1 1 d .
C30 C 0.5183(2) 0.67013(19) 0.15738(11) 0.0391(5) Uani 1 1 d .
O31 O 0.80659(18) 0.49285(14) 0.23243(11) 0.0526(5) Uani 1 1 d D
H31 H 0.752(4) 0.430(2) 0.2448(17) 0.079 Uiso 1 1 d DR
C32 C 0.6721(3) 0.5481(2) 0.09815(15) 0.0572(7) Uani 1 1 d .
H32 H 0.7469 0.4947 0.0976 0.069 Uiso 1 1 calc R
C33 C 0.5976(3) 0.5909(3) 0.04305(16) 0.0685(9) Uani 1 1 d .
H33 H 0.6225 0.5658 0.0041 0.082 Uiso 1 1 calc R
C34 C 0.4857(3) 0.6708(3) 0.04416(14) 0.0662(9) Uani 1 1 d .
H34 H 0.4373 0.6974 0.0059 0.079 Uiso 1 1 calc R
C35 C 0.4444(3) 0.7118(2) 0.10053(12) 0.0504(6) Uani 1 1 d .
H35 H 0.3698 0.7655 0.1006 0.060 Uiso 1 1 calc R

loop_
_atom_site_aniso_label
_atom_site_aniso_U_11
_atom_site_aniso_U_22
_atom_site_aniso_U_33
_atom_site_aniso_U_23
_atom_site_aniso_U_13
_atom_site_aniso_U_12
C1 0.0341(10) 0.0379(12) 0.0457(12) -0.0088(9) 0.0130(9) -0.0068(8)
C2 0.0416(11) 0.0420(12) 0.0397(12) -0.0020(9) 0.0094(9) -0.0066(9)
C3 0.0313(10) 0.0369(12) 0.0484(13) 0.0004(9) 0.0050(9) -0.0048(8)
C4 0.0263(9) 0.0294(10) 0.0454(12) -0.0048(8) 0.0115(8) -0.0087(7)
C5 0.0257(9) 0.0288(10) 0.0441(12) -0.0034(8) 0.0099(8) -0.0058(7)
C6 0.0272(9) 0.0273(10) 0.0464(12) -0.0035(8) 0.0123(8) -0.0085(7)
O7 0.0310(7) 0.0321(8) 0.0525(9) -0.0010(7) 0.0098(6) 0.0012(6)
N8 0.0289(8) 0.0260(8) 0.0535(11) 0.0002(7) 0.0144(7) -0.0008(6)
C9 0.0344(10) 0.0365(11) 0.0453(12) -0.0047(9) 0.0147(9) -0.0109(8)
C10 0.0307(10) 0.0329(11) 0.0436(12) -0.0051(8) 0.0129(8) -0.0089(8)
O11 0.0320(8) 0.0325(8) 0.0733(12) 0.0046(7) 0.0185(7) 0.0030(6)
C12 0.0517(13) 0.0431(13) 0.0539(15) -0.0109(11) 0.0240(11) -0.0089(10)
C13 0.0673(17) 0.0635(18) 0.0444(14) -0.0136(12) 0.0201(12) -0.0098(13)
C14 0.0545(15) 0.0681(18) 0.0426(14) 0.0006(12) 0.0092(11) -0.0107(12)
C15 0.0383(11) 0.0526(14) 0.0426(13) 0.0023(10) 0.0104(9) -0.0072(10)
C21 0.0354(11) 0.0352(11) 0.0520(13) -0.0061(9) 0.0169(9) -0.0041(8)
C22 0.0374(11) 0.0492(14) 0.0435(12) 0.0032(10) 0.0118(9) -0.0035(9)
C23 0.0296(10) 0.0395(12) 0.0569(14) 0.0067(10) 0.0067(9) -0.0033(8)
C24 0.0259(9) 0.0277(10) 0.0549(13) -0.0007(9) 0.0136(8) -0.0053(7)
C25 0.0254(9) 0.0278(10) 0.0465(12) -0.0002(8) 0.0111(8) -0.0030(7)
C26 0.0239(9) 0.0276(10) 0.0533(13) 0.0002(8) 0.0122(8) -0.0054(7)
O27 0.0312(7) 0.0316(8) 0.0586(10) 0.0029(7) 0.0096(6) 0.0009(6)
N28 0.0298(9) 0.0303(9) 0.0647(13) -0.0037(8) 0.0157(8) -0.0006(7)
C29 0.0346(11) 0.0329(11) 0.0616(15) -0.0103(10) 0.0194(10) -0.0119(8)
C30 0.0320(10) 0.0359(11) 0.0509(13) -0.0040(9) 0.0114(9) -0.0111(8)
O31 0.0297(8) 0.0312(8) 0.1001(15) 0.0031(9) 0.0210(8) 0.0032(6)
C32 0.0441(13) 0.0551(16) 0.0771(19) -0.0276(14) 0.0268(13) -0.0179(11)
C33 0.0550(16) 0.093(2) 0.0624(18) -0.0310(17) 0.0281(14) -0.0266(16)
C34 0.0549(15) 0.099(3) 0.0457(15) -0.0070(15) 0.0098(12) -0.0212(16)
C35 0.0436(13) 0.0595(16) 0.0493(14) -0.0011(12) 0.0108(10) -0.0121(11)

loop_
_atom_type_symbol
_atom_type_description
_atom_type_scat_dispersion_real
_atom_type_scat_dispersion_imag
_atom_type_scat_source
C C 0.0181 0.0091 'International Tables Vol C Tables 4.2.6.8 and 6.1.1.4'
H H 0.0000 0.0000 'International Tables Vol C Tables 4.2.6.8 and 6.1.1.4'
N N 0.0311 0.0180 'International Tables Vol C Tables 4.2.6.8 and 6.1.1.4'
O O 0.0492 0.0322 'International Tables Vol C Tables 4.2.6.8 and 6.1.1.4'

loop_
_exptl_crystal_face_index_h
_exptl_crystal_face_index_k
_exptl_crystal_face_index_l
_exptl_crystal_face_perp_dist
0 0 14 0.0228
0 0 -14 0.0058
1 -8 -3 0.0655
-1 8 3 0.0705
-6 0 0 0.0175
6 1 0 0.0228

loop_
_geom_angle_atom_site_label_1
_geom_angle_atom_site_label_2
_geom_angle_atom_site_label_3
_geom_angle
H1A C1 H1B 107.6
C2 C1 H1A 108.6
C2 C1 H1B 108.6
C6 C1 H1A 108.6
C6 C1 H1B 108.6
C6 C1 C2 114.47(18)
C1 C2 H2A 108.9
C1 C2 H2B 108.9
C1 C2 C3 113.16(18)
H2A C2 H2B 107.8
C3 C2 H2A 108.9
C3 C2 H2B 108.9
C2 C3 H3A 110.0
C2 C3 H3B 110.0
H3A C3 H3B 108.4
C4 C3 C2 108.47(18)
C4 C3 H3A 110.0
C4 C3 H3B 110.0
C5 C4 C3 126.25(19)
N8 C4 C3 125.6(2)
N8 C4 C5 108.16(19)
C4 C5 C6 120.8(2)
C4 C5 C10 107.49(18)
C6 C5 C10 131.5(2)
C5 C6 C1 116.99(19)
O7 C6 C1 121.18(19)
O7 C6 C5 121.8(2)
C4 N8 C9 110.92(18)
C4 N8 O11 125.4(2)
O11 N8 C9 123.36(18)
N8 C9 C10 107.05(19)
N8 C9 C12 129.7(2)
C12 C9 C10 123.2(2)
C9 C10 C5 106.4(2)
C15 C10 C5 135.2(2)
C15 C10 C9 118.5(2)
N8 O11 H11 104(2)
C9 C12 H12 121.6
C13 C12 C9 116.8(2)
C13 C12 H12 121.6
C12 C13 H13 119.3
C12 C13 C14 121.4(2)
C14 C13 H13 119.3
C13 C14 H14 119.4
C15 C14 C13 121.1(3)
C15 C14 H14 119.4
C10 C15 H15 120.5
C14 C15 C10 119.0(2)
C14 C15 H15 120.5
H21A C21 H21B 107.7
C22 C21 H21A 108.8
C22 C21 H21B 108.8
C26 C21 H21A 108.8
C26 C21 H21B 108.8
C26 C21 C22 113.90(19)
C21 C22 H22A 109.0
C21 C22 H22B 109.0
C21 C22 C23 112.80(18)
H22A C22 H22B 107.8
C23 C22 H22A 109.0
C23 C22 H22B 109.0
C22 C23 H23A 109.9
C22 C23 H23B 109.9
H23A C23 H23B 108.3
C24 C23 C22 108.96(18)
C24 C23 H23A 109.9
C24 C23 H23B 109.9
C25 C24 C23 125.9(2)
N28 C24 C23 126.5(2)
N28 C24 C25 107.5(2)
C24 C25 C26 121.2(2)
C24 C25 C30 107.74(19)
C26 C25 C30 130.9(2)
C25 C26 C21 116.52(19)
O27 C26 C21 121.62(19)
O27 C26 C25 121.8(2)
C24 N28 C29 111.89(19)
C24 N28 O31 124.8(2)
C29 N28 O31 123.22(19)
N28 C29 C30 106.7(2)
N28 C29 C32 129.9(2)
C32 C29 C30 123.4(3)
C29 C30 C25 106.2(2)
C35 C30 C25 135.1(2)
C35 C30 C29 118.7(2)
N28 O31 H31 102(2)
C29 C32 H32 121.7
C33 C32 C29 116.6(3)
C33 C32 H32 121.7
C32 C33 H33 119.2
C32 C33 C34 121.5(3)
C34 C33 H33 119.2
C33 C34 H34 119.1
C35 C34 C33 121.9(3)
C35 C34 H34 119.1
C30 C35 H35 121.0
C34 C35 C30 118.0(3)
C34 C35 H35 121.0

loop_
_geom_bond_atom_site_label_1
_geom_bond_atom_site_label_2
_geom_bond_distance
C1 H1A 0.9700
C1 H1B 0.9700
C1 C2 1.530(3)
C1 C6 1.503(3)
C2 H2A 0.9700
C2 H2B 0.9700
C2 C3 1.535(3)
C3 H3A 0.9700
C3 H3B 0.9700
C3 C4 1.480(3)
C4 C5 1.393(3)
C4 N8 1.352(3)
C5 C6 1.424(3)
C5 C10 1.437(3)
C6 O7 1.245(3)
N8 C9 1.384(3)
N8 O11 1.376(2)
C9 C10 1.412(3)
C9 C12 1.386(3)
C10 C15 1.396(3)
O11 H11 0.92(3)
C12 H12 0.9300
C12 C13 1.379(4)
C13 H13 0.9300
C13 C14 1.406(4)
C14 H14 0.9300
C14 C15 1.380(4)
C15 H15 0.9300
C21 H21A 0.9700
C21 H21B 0.9700
C21 C22 1.530(3)
C21 C26 1.510(3)
C22 H22A 0.9700
C22 H22B 0.9700
C22 C23 1.532(3)
C23 H23A 0.9700
C23 H23B 0.9700
C23 C24 1.470(3)
C24 C25 1.393(3)
C24 N28 1.342(3)
C25 C26 1.426(3)
C25 C30 1.439(3)
C26 O27 1.242(3)
N28 C29 1.381(3)
N28 O31 1.383(3)
C29 C30 1.409(3)
C29 C32 1.384(4)
C30 C35 1.397(4)
O31 H31 0.969(18)
C32 H32 0.9300
C32 C33 1.375(5)
C33 H33 0.9300
C33 C34 1.392(5)
C34 H34 0.9300
C34 C35 1.383(4)
C35 H35 0.9300

loop_
_platon_squeeze_void_nr
_platon_squeeze_void_average_x
_platon_squeeze_void_average_y
_platon_squeeze_void_average_z
_platon_squeeze_void_volume
_platon_squeeze_void_count_electrons
_platon_squeeze_void_content
1 -0.018 0.000 0.000 192 46 ' '
2 -0.005 0.500 0.500 192 46 ' '

loop_
_exptl_oxdiff_crystal_face_indexfrac_h
_exptl_oxdiff_crystal_face_indexfrac_k
_exptl_oxdiff_crystal_face_indexfrac_l
_exptl_oxdiff_crystal_face_x
_exptl_oxdiff_crystal_face_y
_exptl_oxdiff_crystal_face_z
0.0183 0.0114 13.9831 0.9852 0.2621 -0.0977
-0.0183 -0.0114 -13.9831 -0.9852 -0.2621 0.0977
0.9926 -7.9994 -3.0020 0.0516 -1.0204 -0.1154
-0.9926 7.9994 3.0020 -0.0516 1.0204 0.1154
-5.9967 -0.0083 -0.0117 -0.0362 0.0359 1.0681
5.9971 1.0081 0.0127 0.0041 0.0839 -1.0733
